data_7051058
loop_
_publ_author_name
'Rice, Craig R.'
'Guerrero, Ana'
'Bell, Z\"oe R.'
'Paul, Rowena L.'
'Motson, Graham R.'
'Jeffery, John C.'
'Ward, Michael D.'

_publ_section_title
;
 New hybrid ditopic ligands containing fused phenanthroline and crown
 ether units
;
_journal_issue 2
_journal_name_full 'New Journal of Chemistry'
_journal_page_first 185
_journal_paper_doi 10.1039/b008378j
_journal_volume 25
_journal_year 2001
_chemical_formula_sum 'C36 H29 Cl2 N7 O10 Ru'
_chemical_formula_weight 891.63
_chemical_name_systematic
; 
 ? 
;
_space_group_IT_number 2
_symmetry_cell_setting triclinic
_symmetry_space_group_name_Hall '-P 1'
_symmetry_space_group_name_H-M 'P -1'
_atom_sites_solution_hydrogens geom
_atom_sites_solution_primary direct
_atom_sites_solution_secondary difmap
_audit_creation_method SHELXL-97
_cell_angle_alpha 81.7780(10)
_cell_angle_beta 80.3950(10)
_cell_angle_gamma 78.8510(10)
_cell_formula_units_Z 2
_cell_length_a 8.7139(4)
_cell_length_b 12.6362(5)
_cell_length_c 16.8896(7)
_cell_measurement_temperature 173(2)
_cell_volume 1787.22(13)
_computing_structure_refinement 'SHELXL-97 (Sheldrick, 1997)'
_computing_structure_solution 'SHELXS-97 (Sheldrick, 1997)'
_diffrn_ambient_temperature 173(2)
_diffrn_measured_fraction_theta_full 0.987
_diffrn_measured_fraction_theta_max 0.987
_diffrn_measurement_device 'Siemens SMART Area Detector'
_diffrn_measurement_method '\w rotation with narrow frames (0.3 degrees)'
_diffrn_radiation_monochromator graphite
_diffrn_radiation_source 'fine-focus sealed tube'
_diffrn_radiation_type MoK\a
_diffrn_radiation_wavelength 0.71073
_diffrn_reflns_av_R_equivalents 0.0285
_diffrn_reflns_av_sigmaI/netI 0.0353
_diffrn_reflns_limit_h_max 11
_diffrn_reflns_limit_h_min -11
_diffrn_reflns_limit_k_max 16
_diffrn_reflns_limit_k_min -16
_diffrn_reflns_limit_l_max 21
_diffrn_reflns_limit_l_min -21
_diffrn_reflns_number 18754
_diffrn_reflns_theta_full 27.50
_diffrn_reflns_theta_max 27.50
_diffrn_reflns_theta_min 1.65
_exptl_absorpt_coefficient_mu 0.659
_exptl_absorpt_correction_T_max 0.9370
_exptl_absorpt_correction_T_min 0.8268
_exptl_absorpt_correction_type 'Empirical, pseudo-azimuthal scan (SADABS)'
_exptl_crystal_colour Orange
_exptl_crystal_density_diffrn 1.657
_exptl_crystal_density_method 'not measured'
_exptl_crystal_description Plate
_exptl_crystal_F_000 904
_exptl_crystal_size_max 0.30
_exptl_crystal_size_mid 0.25
_exptl_crystal_size_min 0.10
_refine_diff_density_max 0.956
_refine_diff_density_min -0.564
_refine_diff_density_rms 0.074
_refine_ls_extinction_method none
_refine_ls_goodness_of_fit_ref 1.028
_refine_ls_hydrogen_treatment mixed
_refine_ls_matrix_type full
_refine_ls_number_parameters 535
_refine_ls_number_reflns 8108
_refine_ls_number_restraints 0
_refine_ls_restrained_S_all 1.028
_refine_ls_R_factor_all 0.0451
_refine_ls_R_factor_gt 0.0356
_refine_ls_shift/su_max 0.002
_refine_ls_shift/su_mean 0.000
_refine_ls_structure_factor_coef Fsqd
_refine_ls_weighting_details 'calc w=1/[\s^2^(Fo^2^)+(0.0487P)^2^+1.3353P] where P=(Fo^2^+2Fc^2^)/3'
_refine_ls_weighting_scheme calc
_refine_ls_wR_factor_gt 0.0888
_refine_ls_wR_factor_ref 0.0932
_reflns_number_gt 6910
_reflns_number_total 8108
_reflns_threshold_expression >2sigma(I)
_cod_data_source_file b008378j.txt
_cod_data_source_block sad1
_cod_depositor_comments
;
The following automatic conversions were performed:
'_symmetry_cell_setting' value 'Triclinic' changed to 'triclinic'
according to '/home/saulius/struct/CIF-dictionaries/cif_core.dic'
dictionary named 'cif_core.dic' version 2.4.1 from 2010-06-29.

Automatic conversion script
Id: cif_fix_enum 1527 2010-12-29 10:47:43Z saulius 
;
_cod_original_sg_symbol_H-M P-1
_cod_database_code 7051058

loop_
_symmetry_equiv_pos_as_xyz
'x, y, z'
'-x, -y, -z'

loop_
_atom_site_label
_atom_site_type_symbol
_atom_site_fract_x
_atom_site_fract_y
_atom_site_fract_z
_atom_site_U_iso_or_equiv
_atom_site_adp_type
_atom_site_occupancy
_atom_site_symmetry_multiplicity
_atom_site_calc_flag
_atom_site_refinement_flags
_atom_site_disorder_assembly
_atom_site_disorder_group
Ru1 Ru -0.61572(2) -0.323806(15) -0.259281(11) 0.02242(7) Uani 1 1 d . . .
N11 N -0.5684(2) -0.28394(17) -0.15320(12) 0.0269(4) Uani 1 1 d . . .
C12 C -0.5952(3) -0.1763(2) -0.14498(15) 0.0291(5) Uani 1 1 d . . .
C13 C -0.5682(3) -0.1390(2) -0.07604(17) 0.0378(6) Uani 1 1 d . . .
H13 H -0.5864 -0.0633 -0.0717 0.045 Uiso 1 1 calc R . .
C14 C -0.5149(3) -0.2123(3) -0.01409(17) 0.0403(7) Uani 1 1 d . . .
H14 H -0.4945 -0.1879 0.0331 0.048 Uiso 1 1 calc R . .
C15 C -0.4914(4) -0.3222(3) -0.02136(17) 0.0393(6) Uani 1 1 d . . .
H15 H -0.4576 -0.3743 0.0214 0.047 Uiso 1 1 calc R . .
C16 C -0.5176(3) -0.3547(2) -0.09138(16) 0.0332(6) Uani 1 1 d . . .
H16 H -0.4994 -0.4302 -0.0965 0.040 Uiso 1 1 calc R . .
N21 N -0.6902(3) -0.15799(17) -0.27224(13) 0.0273(4) Uani 1 1 d . . .
C22 C -0.6576(3) -0.1055(2) -0.21367(16) 0.0302(5) Uani 1 1 d . . .
C23 C -0.6865(4) 0.0067(2) -0.2193(2) 0.0457(7) Uani 1 1 d . . .
H23 H -0.6579 0.0423 -0.1795 0.055 Uiso 1 1 calc R . .
C24 C -0.7565(5) 0.0669(3) -0.2825(2) 0.0544(9) Uani 1 1 d . . .
H24 H -0.7782 0.1439 -0.2862 0.065 Uiso 1 1 calc R . .
C25 C -0.7944(4) 0.0140(2) -0.3399(2) 0.0479(8) Uani 1 1 d . . .
H25 H -0.8453 0.0538 -0.3833 0.057 Uiso 1 1 calc R . .
C26 C -0.7576(4) -0.0982(2) -0.33383(17) 0.0369(6) Uani 1 1 d . . .
H26 H -0.7810 -0.1344 -0.3748 0.044 Uiso 1 1 calc R . .
N31 N -0.4076(2) -0.29251(17) -0.32894(12) 0.0268(4) Uani 1 1 d . . .
C32 C -0.3962(3) -0.2991(2) -0.40926(15) 0.0285(5) Uani 1 1 d . . .
C33 C -0.2686(3) -0.2709(2) -0.46352(17) 0.0366(6) Uani 1 1 d . . .
H33 H -0.2621 -0.2774 -0.5194 0.044 Uiso 1 1 calc R . .
C34 C -0.1512(3) -0.2333(3) -0.43573(18) 0.0403(7) Uani 1 1 d . . .
H34 H -0.0632 -0.2133 -0.4721 0.048 Uiso 1 1 calc R . .
C35 C -0.1637(3) -0.2252(2) -0.35450(18) 0.0382(6) Uani 1 1 d . . .
H35 H -0.0847 -0.1988 -0.3342 0.046 Uiso 1 1 calc R . .
C36 C -0.2917(3) -0.2557(2) -0.30264(17) 0.0338(6) Uani 1 1 d . . .
H36 H -0.2985 -0.2507 -0.2465 0.041 Uiso 1 1 calc R . .
N41 N -0.6497(2) -0.35125(16) -0.37246(12) 0.0249(4) Uani 1 1 d . . .
C42 C -0.5303(3) -0.3353(2) -0.43358(15) 0.0283(5) Uani 1 1 d . . .
C43 C -0.5388(4) -0.3508(2) -0.51250(16) 0.0360(6) Uani 1 1 d . . .
H43 H -0.4548 -0.3386 -0.5546 0.043 Uiso 1 1 calc R . .
C44 C -0.6710(4) -0.3842(2) -0.52887(17) 0.0386(6) Uani 1 1 d . . .
H44 H -0.6796 -0.3941 -0.5826 0.046 Uiso 1 1 calc R . .
C45 C -0.7905(3) -0.4030(2) -0.46663(17) 0.0359(6) Uani 1 1 d . . .
H45 H -0.8814 -0.4272 -0.4767 0.043 Uiso 1 1 calc R . .
C46 C -0.7757(3) -0.3861(2) -0.38961(16) 0.0307(5) Uani 1 1 d . . .
H46 H -0.8579 -0.3996 -0.3469 0.037 Uiso 1 1 calc R . .
N51 N -0.5514(2) -0.49062(16) -0.23469(12) 0.0238(4) Uani 1 1 d . . .
C52 C -0.6719(3) -0.5401(2) -0.19263(14) 0.0239(5) Uani 1 1 d . . .
C53 C -0.6565(3) -0.6527(2) -0.17144(14) 0.0266(5) Uani 1 1 d . . .
C54 C -0.5099(3) -0.7167(2) -0.19635(16) 0.0310(5) Uani 1 1 d . . .
H54 H -0.4948 -0.7935 -0.1849 0.037 Uiso 1 1 calc R . .
C55 C -0.3891(3) -0.6663(2) -0.23744(16) 0.0332(6) Uani 1 1 d . . .
H55 H -0.2889 -0.7084 -0.2537 0.040 Uiso 1 1 calc R . .
C56 C -0.4129(3) -0.5533(2) -0.25546(15) 0.0295(5) Uani 1 1 d . . .
H56 H -0.3273 -0.5201 -0.2835 0.035 Uiso 1 1 calc R . .
N61 N -0.8243(2) -0.36245(16) -0.19454(12) 0.0245(4) Uani 1 1 d . . .
C62 C -0.8177(3) -0.47079(19) -0.16909(14) 0.0240(5) Uani 1 1 d . . .
C63 C -0.9453(3) -0.5141(2) -0.12266(14) 0.0270(5) Uani 1 1 d . . .
C64 C -1.0848(3) -0.4411(2) -0.10087(16) 0.0324(6) Uani 1 1 d . . .
H64 H -1.1743 -0.4666 -0.0696 0.039 Uiso 1 1 calc R . .
C65 C -1.0895(3) -0.3325(2) -0.12549(16) 0.0342(6) Uani 1 1 d . . .
H65 H -1.1826 -0.2823 -0.1107 0.041 Uiso 1 1 calc R . .
C66 C -0.9582(3) -0.2951(2) -0.17226(16) 0.0305(5) Uani 1 1 d . . .
H66 H -0.9644 -0.2195 -0.1887 0.037 Uiso 1 1 calc R . .
C71 C -0.9277(3) -0.6292(2) -0.10119(16) 0.0309(5) Uani 1 1 d . . .
C72 C -0.7888(3) -0.6958(2) -0.12499(15) 0.0279(5) Uani 1 1 d . . .
O73 O -0.7671(2) -0.80613(15) -0.10728(12) 0.0371(4) Uani 1 1 d . . .
C74 C -0.8932(5) -0.8440(3) -0.0515(3) 0.0637(11) Uani 1 1 d . . .
H74A H -0.8746 -0.8408 0.0043 0.076 Uiso 1 1 calc R . .
H74B H -0.8921 -0.9210 -0.0577 0.076 Uiso 1 1 calc R . .
C75 C -1.0479(4) -0.7818(3) -0.0629(3) 0.0606(10) Uani 1 1 d . . .
H75A H -1.0723 -0.7923 -0.1161 0.073 Uiso 1 1 calc R . .
H75B H -1.1284 -0.8096 -0.0208 0.073 Uiso 1 1 calc R . .
O76 O -1.0582(2) -0.66719(17) -0.05912(13) 0.0404(5) Uani 1 1 d . . .
Cl1 Cl 0.02628(8) -0.63490(6) -0.33637(4) 0.03906(16) Uani 1 1 d . . .
O11 O -0.0551(3) -0.5329(2) -0.3689(2) 0.0798(9) Uani 1 1 d . . .
O12 O -0.0271(3) -0.6562(3) -0.25328(15) 0.0837(10) Uani 1 1 d . . .
O13 O -0.0104(3) -0.7174(2) -0.37687(17) 0.0691(8) Uani 1 1 d . . .
O14 O 0.1947(3) -0.6379(2) -0.34884(14) 0.0500(6) Uani 1 1 d . . .
Cl2 Cl -1.19722(9) -1.00156(6) -0.15801(5) 0.04241(17) Uani 1 1 d . . .
O21 O -1.1894(4) -0.9063(2) -0.2149(2) 0.0858(10) Uani 1 1 d . . .
O22 O -1.3141(4) -0.9752(3) -0.0924(2) 0.0906(11) Uani 1 1 d . . .
O23 O -1.2372(3) -1.08446(19) -0.19558(16) 0.0569(6) Uani 1 1 d . . .
O24 O -1.0440(3) -1.0382(2) -0.13317(16) 0.0567(6) Uani 1 1 d . . .
N200 N -0.0979(12) 0.0485(8) -0.4825(5) 0.094(3) Uani 0.50 1 d P A 1
C201 C -0.2128(16) 0.0562(9) -0.4381(6) 0.073(3) Uani 0.50 1 d P A 1
C202 C -0.3574(15) 0.0624(10) -0.3834(9) 0.077(3) Uani 0.50 1 d P A 1
H20A H -0.4137 0.0053 -0.3909 0.115 Uiso 0.50 1 calc PR A 1
H20B H -0.4234 0.1336 -0.3941 0.115 Uiso 0.50 1 calc PR A 1
H20C H -0.3344 0.0526 -0.3277 0.115 Uiso 0.50 1 calc PR A 1
N210 N -0.4479(12) 0.0390(9) -0.4785(6) 0.106(3) Uani 0.50 1 d P . 2
C211 C -0.3698(15) 0.0570(8) -0.4385(7) 0.078(3) Uani 0.50 1 d P B 2
C212 C -0.265(2) 0.0806(12) -0.3861(11) 0.108(5) Uani 0.50 1 d P B 2
H21A H -0.3018 0.1542 -0.3706 0.162 Uiso 0.50 1 calc PR B 2
H21B H -0.1570 0.0754 -0.4152 0.162 Uiso 0.50 1 calc PR B 2
H21C H -0.2657 0.0281 -0.3374 0.162 Uiso 0.50 1 calc PR B 2

loop_
_atom_site_aniso_label
_atom_site_aniso_U_11
_atom_site_aniso_U_22
_atom_site_aniso_U_33
_atom_site_aniso_U_23
_atom_site_aniso_U_13
_atom_site_aniso_U_12
Ru1 0.02558(11) 0.01918(10) 0.02244(10) -0.00372(7) -0.00344(7) -0.00275(7)
N11 0.0271(11) 0.0275(11) 0.0273(10) -0.0067(8) -0.0025(8) -0.0061(9)
C12 0.0279(13) 0.0292(13) 0.0314(13) -0.0090(10) 0.0018(10) -0.0090(10)
C13 0.0384(15) 0.0386(16) 0.0403(15) -0.0184(12) -0.0025(12) -0.0089(13)
C14 0.0370(15) 0.0566(19) 0.0312(14) -0.0173(13) -0.0030(11) -0.0104(14)
C15 0.0401(16) 0.0495(18) 0.0291(14) -0.0044(12) -0.0086(11) -0.0069(13)
C16 0.0362(15) 0.0334(14) 0.0303(13) -0.0044(11) -0.0053(11) -0.0055(12)
N21 0.0304(11) 0.0211(10) 0.0291(11) -0.0026(8) -0.0007(8) -0.0042(8)
C22 0.0313(13) 0.0237(12) 0.0352(13) -0.0085(10) 0.0021(10) -0.0063(10)
C23 0.061(2) 0.0252(14) 0.0511(18) -0.0108(13) -0.0014(15) -0.0092(14)
C24 0.074(2) 0.0223(15) 0.063(2) -0.0051(14) -0.0036(18) -0.0029(15)
C25 0.061(2) 0.0295(15) 0.0471(18) 0.0054(13) -0.0106(15) 0.0013(14)
C26 0.0440(16) 0.0293(14) 0.0352(14) 0.0005(11) -0.0063(12) -0.0041(12)
N31 0.0284(11) 0.0224(10) 0.0291(11) -0.0038(8) -0.0044(8) -0.0022(8)
C32 0.0301(13) 0.0248(12) 0.0286(12) -0.0025(9) -0.0031(10) -0.0010(10)
C33 0.0345(15) 0.0406(16) 0.0322(14) -0.0026(11) 0.0000(11) -0.0059(12)
C34 0.0328(15) 0.0430(17) 0.0420(16) -0.0005(13) 0.0029(12) -0.0096(13)
C35 0.0322(14) 0.0402(16) 0.0448(16) -0.0058(12) -0.0068(12) -0.0113(12)
C36 0.0341(14) 0.0337(14) 0.0348(14) -0.0057(11) -0.0061(11) -0.0065(11)
N41 0.0295(11) 0.0200(10) 0.0250(10) -0.0029(8) -0.0055(8) -0.0020(8)
C42 0.0328(13) 0.0228(12) 0.0274(12) -0.0022(9) -0.0032(10) -0.0018(10)
C43 0.0400(15) 0.0401(16) 0.0266(13) -0.0038(11) -0.0021(11) -0.0059(12)
C44 0.0462(17) 0.0436(17) 0.0287(13) -0.0085(12) -0.0097(12) -0.0073(13)
C45 0.0394(15) 0.0366(15) 0.0354(14) -0.0057(11) -0.0126(12) -0.0087(12)
C46 0.0327(14) 0.0287(13) 0.0322(13) -0.0038(10) -0.0081(10) -0.0060(11)
N51 0.0257(10) 0.0220(10) 0.0238(10) -0.0042(8) -0.0039(8) -0.0024(8)
C52 0.0267(12) 0.0237(12) 0.0220(11) -0.0052(9) -0.0062(9) -0.0022(9)
C53 0.0338(13) 0.0227(12) 0.0247(12) -0.0046(9) -0.0097(10) -0.0024(10)
C54 0.0369(14) 0.0218(12) 0.0334(13) -0.0064(10) -0.0065(11) 0.0007(11)
C55 0.0315(14) 0.0276(14) 0.0366(14) -0.0058(11) -0.0028(11) 0.0040(11)
C56 0.0282(13) 0.0275(13) 0.0310(13) -0.0048(10) -0.0028(10) -0.0003(10)
N61 0.0266(10) 0.0225(10) 0.0245(10) -0.0059(8) -0.0047(8) -0.0010(8)
C62 0.0269(12) 0.0239(12) 0.0219(11) -0.0042(9) -0.0056(9) -0.0030(9)
C63 0.0289(13) 0.0277(13) 0.0251(12) -0.0040(9) -0.0059(9) -0.0041(10)
C64 0.0277(13) 0.0341(14) 0.0341(14) -0.0054(11) 0.0001(10) -0.0051(11)
C65 0.0290(13) 0.0342(15) 0.0352(14) -0.0071(11) -0.0012(11) 0.0037(11)
C66 0.0331(14) 0.0245(13) 0.0325(13) -0.0064(10) -0.0049(10) 0.0010(10)
C71 0.0344(14) 0.0297(13) 0.0301(13) -0.0024(10) -0.0038(10) -0.0110(11)
C72 0.0342(13) 0.0225(12) 0.0287(12) -0.0029(9) -0.0071(10) -0.0066(10)
O73 0.0447(12) 0.0232(9) 0.0432(11) -0.0021(8) -0.0018(9) -0.0106(8)
C74 0.065(2) 0.0354(18) 0.082(3) -0.0018(17) 0.018(2) -0.0164(17)
C75 0.053(2) 0.0377(18) 0.089(3) 0.0018(18) 0.0038(19) -0.0214(16)
O76 0.0375(11) 0.0343(11) 0.0477(12) -0.0011(9) 0.0033(9) -0.0124(9)
Cl1 0.0359(4) 0.0429(4) 0.0378(4) -0.0014(3) -0.0053(3) -0.0078(3)
O11 0.0471(15) 0.0545(17) 0.127(3) 0.0190(17) -0.0113(16) -0.0050(13)
O12 0.0656(18) 0.157(3) 0.0368(13) -0.0080(16) -0.0052(12) -0.044(2)
O13 0.0638(17) 0.081(2) 0.0724(18) -0.0248(15) -0.0193(14) -0.0174(15)
O14 0.0369(12) 0.0539(14) 0.0592(14) -0.0074(11) -0.0064(10) -0.0076(10)
Cl2 0.0410(4) 0.0272(3) 0.0583(4) -0.0131(3) -0.0034(3) -0.0013(3)
O21 0.097(2) 0.0412(15) 0.115(3) 0.0180(16) -0.033(2) -0.0074(15)
O22 0.072(2) 0.103(3) 0.099(2) -0.059(2) 0.0259(17) -0.0168(18)
O23 0.0667(16) 0.0375(13) 0.0708(16) -0.0207(11) -0.0148(13) -0.0047(11)
O24 0.0493(14) 0.0476(14) 0.0724(17) -0.0023(12) -0.0161(12) -0.0037(11)
N200 0.115(7) 0.124(8) 0.066(5) -0.002(5) -0.010(5) -0.083(6)
C201 0.107(9) 0.074(6) 0.051(5) 0.004(5) -0.020(6) -0.045(6)
C202 0.083(8) 0.068(7) 0.072(8) 0.010(6) -0.010(7) -0.008(6)
N210 0.088(7) 0.147(10) 0.073(6) -0.003(6) 0.001(5) -0.011(6)
C211 0.102(9) 0.071(6) 0.047(6) 0.003(4) -0.004(5) 0.001(6)
C212 0.159(17) 0.076(8) 0.102(12) 0.012(7) -0.057(14) -0.040(10)

loop_
_atom_type_symbol
_atom_type_description
_atom_type_scat_dispersion_real
_atom_type_scat_dispersion_imag
_atom_type_scat_source
C C 0.0033 0.0016 'International Tables Vol C Tables 4.2.6.8 and 6.1.1.4'
H H 0.0000 0.0000 'International Tables Vol C Tables 4.2.6.8 and 6.1.1.4'
N N 0.0061 0.0033 'International Tables Vol C Tables 4.2.6.8 and 6.1.1.4'
O O 0.0106 0.0060 'International Tables Vol C Tables 4.2.6.8 and 6.1.1.4'
Cl Cl 0.1484 0.1585 'International Tables Vol C Tables 4.2.6.8 and 6.1.1.4'
Ru Ru -1.2594 0.8363 'International Tables Vol C Tables 4.2.6.8 and 6.1.1.4'

loop_
_geom_angle_atom_site_label_1
_geom_angle_atom_site_label_2
_geom_angle_atom_site_label_3
_geom_angle
_geom_angle_site_symmetry_1
_geom_angle_site_symmetry_3
_geom_angle_publ_flag
N11 Ru1 N21 78.95(8) . . ?
N11 Ru1 N31 96.42(8) . . ?
N21 Ru1 N31 86.09(8) . . ?
N11 Ru1 N61 86.86(8) . . ?
N21 Ru1 N61 96.30(8) . . ?
N31 Ru1 N61 176.28(8) . . ?
N11 Ru1 N41 173.83(8) . . ?
N21 Ru1 N41 97.23(8) . . ?
N31 Ru1 N41 78.39(8) . . ?
N61 Ru1 N41 98.44(8) . . ?
N11 Ru1 N51 96.93(8) . . ?
N21 Ru1 N51 174.43(8) . . ?
N31 Ru1 N51 98.17(8) . . ?
N61 Ru1 N51 79.63(8) . . ?
N41 Ru1 N51 87.19(8) . . ?
C16 N11 C12 118.1(2) . . ?
C16 N11 Ru1 125.89(18) . . ?
C12 N11 Ru1 115.97(17) . . ?
N11 C12 C13 121.5(3) . . ?
N11 C12 C22 114.4(2) . . ?
C13 C12 C22 124.1(2) . . ?
C14 C13 C12 119.5(3) . . ?
C13 C14 C15 119.2(3) . . ?
C16 C15 C14 118.9(3) . . ?
N11 C16 C15 122.7(3) . . ?
C26 N21 C22 118.3(2) . . ?
C26 N21 Ru1 126.73(19) . . ?
C22 N21 Ru1 114.86(17) . . ?
N21 C22 C23 120.9(3) . . ?
N21 C22 C12 115.3(2) . . ?
C23 C22 C12 123.8(3) . . ?
C24 C23 C22 120.1(3) . . ?
C25 C24 C23 119.0(3) . . ?
C24 C25 C26 119.1(3) . . ?
N21 C26 C25 122.5(3) . . ?
C36 N31 C32 118.2(2) . . ?
C36 N31 Ru1 125.43(18) . . ?
C32 N31 Ru1 116.02(17) . . ?
N31 C32 C33 121.7(2) . . ?
N31 C32 C42 114.9(2) . . ?
C33 C32 C42 123.4(2) . . ?
C34 C33 C32 119.4(3) . . ?
C35 C34 C33 118.9(3) . . ?
C34 C35 C36 119.6(3) . . ?
N31 C36 C35 122.2(3) . . ?
C46 N41 C42 118.3(2) . . ?
C46 N41 Ru1 125.82(17) . . ?
C42 N41 Ru1 115.86(17) . . ?
N41 C42 C43 121.5(2) . . ?
N41 C42 C32 114.7(2) . . ?
C43 C42 C32 123.8(2) . . ?
C44 C43 C42 119.1(3) . . ?
C45 C44 C43 119.5(3) . . ?
C46 C45 C44 118.8(3) . . ?
N41 C46 C45 122.8(3) . . ?
C56 N51 C52 117.8(2) . . ?
C56 N51 Ru1 128.80(18) . . ?
C52 N51 Ru1 113.39(16) . . ?
N51 C52 C53 123.2(2) . . ?
N51 C52 C62 116.6(2) . . ?
C53 C52 C62 120.1(2) . . ?
C52 C53 C54 117.4(2) . . ?
C52 C53 C72 118.7(2) . . ?
C54 C53 C72 123.9(2) . . ?
C55 C54 C53 119.0(2) . . ?
C54 C55 C56 120.3(2) . . ?
N51 C56 C55 122.3(2) . . ?
C66 N61 C62 117.8(2) . . ?
C66 N61 Ru1 128.18(18) . . ?
C62 N61 Ru1 113.92(16) . . ?
N61 C62 C63 123.2(2) . . ?
N61 C62 C52 116.3(2) . . ?
C63 C62 C52 120.5(2) . . ?
C62 C63 C64 117.5(2) . . ?
C62 C63 C71 118.8(2) . . ?
C64 C63 C71 123.7(2) . . ?
C65 C64 C63 118.9(2) . . ?
C64 C65 C66 120.5(2) . . ?
N61 C66 C65 122.0(2) . . ?
O76 C71 C72 123.1(2) . . ?
O76 C71 C63 116.1(2) . . ?
C72 C71 C63 120.7(2) . . ?
O73 C72 C71 122.9(2) . . ?
O73 C72 C53 115.8(2) . . ?
C71 C72 C53 121.2(2) . . ?
C72 O73 C74 113.7(2) . . ?
O73 C74 C75 113.3(3) . . ?
O76 C75 C74 112.8(3) . . ?
C71 O76 C75 111.9(2) . . ?
O12 Cl1 O11 110.7(2) . . ?
O12 Cl1 O13 107.98(19) . . ?
O11 Cl1 O13 107.36(19) . . ?
O12 Cl1 O14 109.60(16) . . ?
O11 Cl1 O14 111.32(16) . . ?
O13 Cl1 O14 109.78(16) . . ?
O22 Cl2 O23 109.44(18) . . ?
O22 Cl2 O21 108.7(2) . . ?
O23 Cl2 O21 109.66(19) . . ?
O22 Cl2 O24 111.8(2) . . ?
O23 Cl2 O24 109.19(15) . . ?
O21 Cl2 O24 108.04(18) . . ?
N200 C201 C202 178.0(13) . . ?
C211 N210 N210 157.8(14) . 2_454 ?
N210 C211 C212 179.4(16) . . ?

loop_
_geom_bond_atom_site_label_1
_geom_bond_atom_site_label_2
_geom_bond_distance
_geom_bond_site_symmetry_2
_geom_bond_publ_flag
Ru1 N11 2.054(2) . ?
Ru1 N21 2.061(2) . ?
Ru1 N31 2.065(2) . ?
Ru1 N61 2.065(2) . ?
Ru1 N41 2.069(2) . ?
Ru1 N51 2.074(2) . ?
N11 C16 1.349(3) . ?
N11 C12 1.358(3) . ?
C12 C13 1.387(4) . ?
C12 C22 1.473(4) . ?
C13 C14 1.374(4) . ?
C14 C15 1.384(4) . ?
C15 C16 1.373(4) . ?
N21 C26 1.344(3) . ?
N21 C22 1.362(3) . ?
C22 C23 1.383(4) . ?
C23 C24 1.377(5) . ?
C24 C25 1.368(5) . ?
C25 C26 1.386(4) . ?
N31 C36 1.350(3) . ?
N31 C32 1.357(3) . ?
C32 C33 1.386(4) . ?
C32 C42 1.471(4) . ?
C33 C34 1.380(4) . ?
C34 C35 1.375(4) . ?
C35 C36 1.379(4) . ?
N41 C46 1.346(3) . ?
N41 C42 1.361(3) . ?
C42 C43 1.391(4) . ?
C43 C44 1.382(4) . ?
C44 C45 1.380(4) . ?
C45 C46 1.379(4) . ?
N51 C56 1.332(3) . ?
N51 C52 1.370(3) . ?
C52 C53 1.403(3) . ?
C52 C62 1.428(3) . ?
C53 C54 1.408(4) . ?
C53 C72 1.435(4) . ?
C54 C55 1.372(4) . ?
C55 C56 1.400(4) . ?
N61 C66 1.338(3) . ?
N61 C62 1.368(3) . ?
C62 C63 1.405(3) . ?
C63 C64 1.407(4) . ?
C63 C71 1.432(4) . ?
C64 C65 1.370(4) . ?
C65 C66 1.399(4) . ?
C71 O76 1.369(3) . ?
C71 C72 1.370(4) . ?
C72 O73 1.366(3) . ?
O73 C74 1.433(4) . ?
C74 C75 1.451(6) . ?
C75 O76 1.443(4) . ?
Cl1 O12 1.407(3) . ?
Cl1 O11 1.428(3) . ?
Cl1 O13 1.437(3) . ?
Cl1 O14 1.442(2) . ?
Cl2 O22 1.405(3) . ?
Cl2 O23 1.423(2) . ?
Cl2 O21 1.434(3) . ?
Cl2 O24 1.437(2) . ?
N200 C201 1.144(14) . ?
C201 C202 1.429(18) . ?
N210 C211 1.108(14) . ?
N210 N210 1.76(2) 2_454 ?
C211 C212 1.471(19) . ?
